data_7218993
loop_
_publ_author_name
'Wen, Li-Rong'
'Li, Shou-Lei'
'Zhang, Jian'
'Li, Ming'

_publ_section_title
;
 Convenient synthesis of benzo[4,5]thiazolo[2,3-c][1,2,4]triazoles with 1
 mol% CuCl2&#x00B7;2H2O as catalyst in water
;
_journal_issue 3
_journal_name_full 'Green Chem.'
_journal_page_first 1581
_journal_paper_doi 10.1039/C4GC02156H
_journal_volume 17
_journal_year 2015
_chemical_formula_moiety 'C14 H8 Cl N3 S'
_chemical_formula_sum 'C14 H8 Cl N3 S'
_chemical_formula_weight 285.74
_chemical_name_systematic
;
?
;
_space_group_IT_number 56
_symmetry_cell_setting orthorhombic
_symmetry_space_group_name_Hall '-P 2ab 2ac'
_symmetry_space_group_name_H-M 'P c c n'
_atom_sites_solution_hydrogens geom
_atom_sites_solution_primary direct
_atom_sites_solution_secondary difmap
_audit_creation_method SHELXL-97
_audit_update_record
;
2012-05-14 deposited with the CCDC.
2014-12-01 downloaded from the CCDC.
;
_cell_angle_alpha 90.00
_cell_angle_beta 90.00
_cell_angle_gamma 90.00
_cell_formula_units_Z 8
_cell_length_a 7.4354(15)
_cell_length_b 15.648(3)
_cell_length_c 21.424(4)
_cell_measurement_reflns_used 8788
_cell_measurement_temperature 173(2)
_cell_measurement_theta_max 27.48
_cell_measurement_theta_min 1.30
_cell_volume 2492.7(8)
_computing_cell_refinement 'CrystalClear (Rigaku Inc., 2007)'
_computing_data_collection 'CrystalClear (Rigaku Inc., 2007)'
_computing_data_reduction 'CrystalClear (Rigaku Inc., 2007)'
_computing_molecular_graphics 'Olex2 Ver 1.1'
_computing_publication_material 'SHELX97 (Sheldrick, 2008)'
_computing_structure_refinement 'SHELXL-97 (Sheldrick, 2008)'
_computing_structure_solution 'SHELXS-97 (Sheldrick, 2008)'
_diffrn_ambient_temperature 173(2)
_diffrn_measured_fraction_theta_full 0.998
_diffrn_measured_fraction_theta_max 0.998
_diffrn_measurement_device_type 'MM007-HF CCD(Saturn 724+)'
_diffrn_measurement_method '\w scans at fixed \c = 45\%'
_diffrn_radiation_monochromator Confocal
_diffrn_radiation_source 'rotating anode'
_diffrn_radiation_type MoK\a
_diffrn_radiation_wavelength 0.71073
_diffrn_reflns_av_R_equivalents 0.0423
_diffrn_reflns_av_sigmaI/netI 0.0229
_diffrn_reflns_limit_h_max 9
_diffrn_reflns_limit_h_min -9
_diffrn_reflns_limit_k_max 20
_diffrn_reflns_limit_k_min -20
_diffrn_reflns_limit_l_max 26
_diffrn_reflns_limit_l_min -27
_diffrn_reflns_number 19056
_diffrn_reflns_theta_full 27.47
_diffrn_reflns_theta_max 27.47
_diffrn_reflns_theta_min 2.60
_exptl_absorpt_coefficient_mu 0.460
_exptl_absorpt_correction_T_max 0.9468
_exptl_absorpt_correction_T_min 0.8858
_exptl_absorpt_correction_type multi-scan
_exptl_absorpt_process_details 'CrystalClear (Rigaku Inc., 2007)'
_exptl_crystal_colour colorless
_exptl_crystal_density_diffrn 1.523
_exptl_crystal_density_method 'not measured'
_exptl_crystal_description rod
_exptl_crystal_F_000 1168
_exptl_crystal_size_max 0.27
_exptl_crystal_size_mid 0.14
_exptl_crystal_size_min 0.12
_refine_diff_density_max 0.260
_refine_diff_density_min -0.200
_refine_diff_density_rms 0.047
_refine_ls_extinction_method none
_refine_ls_goodness_of_fit_ref 1.220
_refine_ls_hydrogen_treatment constr
_refine_ls_matrix_type full
_refine_ls_number_parameters 172
_refine_ls_number_reflns 2854
_refine_ls_number_restraints 0
_refine_ls_restrained_S_all 1.220
_refine_ls_R_factor_all 0.0446
_refine_ls_R_factor_gt 0.0439
_refine_ls_shift/su_max 0.001
_refine_ls_shift/su_mean 0.000
_refine_ls_structure_factor_coef Fsqd
_refine_ls_weighting_details 'calc w=1/[\s^2^(Fo^2^)+(0.0295P)^2^+1.6457P] where P=(Fo^2^+2Fc^2^)/3'
_refine_ls_weighting_scheme calc
_refine_ls_wR_factor_gt 0.0959
_refine_ls_wR_factor_ref 0.0962
_reflns_number_gt 2817
_reflns_number_total 2854
_reflns_threshold_expression >2sigma(I)
_cod_data_source_file c4gc02156h2.cif
_cod_data_source_block mx1661
_cod_depositor_comments 'Adding full bibliography for 7218993.cif.'
_cod_original_cell_volume 2492.7(9)
_cod_original_sg_symbol_H-M Pccn
_cod_database_code 7218993

loop_
_symmetry_equiv_pos_as_xyz
'x, y, z'
'-x+1/2, -y+1/2, z'
'-x, y+1/2, -z+1/2'
'x+1/2, -y, -z+1/2'
'-x, -y, -z'
'x-1/2, y-1/2, -z'
'x, -y-1/2, z-1/2'
'-x-1/2, y, z-1/2'

loop_
_atom_site_label
_atom_site_type_symbol
_atom_site_fract_x
_atom_site_fract_y
_atom_site_fract_z
_atom_site_U_iso_or_equiv
_atom_site_adp_type
_atom_site_occupancy
_atom_site_symmetry_multiplicity
_atom_site_calc_flag
_atom_site_refinement_flags
Cl1 Cl 0.62680(7) 1.15349(4) -0.19452(3) 0.04296(16) Uani 1 1 d .
S1 S 0.02542(7) 0.79725(3) 0.04768(2) 0.03643(15) Uani 1 1 d .
N1 N 0.12853(19) 0.89618(9) -0.04290(7) 0.0232(3) Uani 1 1 d .
N2 N 0.2551(2) 1.00945(10) -0.00152(7) 0.0289(3) Uani 1 1 d .
N3 N 0.2015(2) 0.95673(11) 0.04755(7) 0.0321(4) Uani 1 1 d .
C1 C 0.0029(2) 0.76281(12) -0.03031(10) 0.0319(4) Uani 1 1 d .
C2 C 0.0634(2) 0.82299(11) -0.07400(9) 0.0251(4) Uani 1 1 d .
C3 C 0.0596(2) 0.80613(11) -0.13720(9) 0.0284(4) Uani 1 1 d .
H3 H 0.1014 0.8470 -0.1666 0.034 Uiso 1 1 calc R
C4 C -0.0075(2) 0.72738(12) -0.15647(11) 0.0359(5) Uani 1 1 d .
H4 H -0.0114 0.7141 -0.1997 0.043 Uiso 1 1 calc R
C5 C -0.0688(3) 0.66783(12) -0.11323(13) 0.0418(5) Uani 1 1 d .
H5 H -0.1148 0.6147 -0.1275 0.050 Uiso 1 1 calc R
C6 C -0.0641(3) 0.68447(12) -0.05007(12) 0.0394(5) Uani 1 1 d .
H6 H -0.1057 0.6434 -0.0208 0.047 Uiso 1 1 calc R
C7 C 0.1266(2) 0.89049(12) 0.02082(9) 0.0277(4) Uani 1 1 d .
C8 C 0.2109(2) 0.97352(11) -0.05475(8) 0.0238(4) Uani 1 1 d .
C9 C 0.2382(2) 1.01444(10) -0.11564(8) 0.0240(3) Uani 1 1 d .
C10 C 0.4013(2) 1.05618(11) -0.12657(9) 0.0264(4) Uani 1 1 d .
H10 H 0.4955 1.0537 -0.0967 0.032 Uiso 1 1 calc R
C11 C 0.4232(2) 1.10113(12) -0.18155(9) 0.0287(4) Uani 1 1 d .
C12 C 0.2892(3) 1.10546(12) -0.22624(9) 0.0318(4) Uani 1 1 d .
H12 H 0.3073 1.1364 -0.2639 0.038 Uiso 1 1 calc R
C13 C 0.1275(3) 1.06353(12) -0.21492(9) 0.0313(4) Uani 1 1 d .
H13 H 0.0343 1.0657 -0.2452 0.038 Uiso 1 1 calc R
C14 C 0.1011(2) 1.01873(11) -0.15992(9) 0.0268(4) Uani 1 1 d .
H14 H -0.0104 0.9909 -0.1524 0.032 Uiso 1 1 calc R

loop_
_atom_site_aniso_label
_atom_site_aniso_U_11
_atom_site_aniso_U_22
_atom_site_aniso_U_33
_atom_site_aniso_U_23
_atom_site_aniso_U_13
_atom_site_aniso_U_12
Cl1 0.0339(3) 0.0552(3) 0.0399(3) 0.0072(2) 0.0019(2) -0.0194(2)
S1 0.0318(3) 0.0374(3) 0.0402(3) 0.0175(2) 0.0020(2) -0.0001(2)
N1 0.0201(7) 0.0217(7) 0.0277(8) 0.0036(6) -0.0020(6) -0.0006(5)
N2 0.0278(7) 0.0290(8) 0.0298(8) -0.0008(6) -0.0047(6) -0.0022(6)
N3 0.0297(8) 0.0386(9) 0.0280(8) 0.0036(7) -0.0039(6) 0.0003(7)
C1 0.0214(8) 0.0257(9) 0.0486(11) 0.0098(8) -0.0013(8) 0.0007(7)
C2 0.0168(7) 0.0194(8) 0.0392(10) 0.0023(7) -0.0030(7) 0.0006(6)
C3 0.0226(8) 0.0230(9) 0.0396(10) 0.0005(8) -0.0043(7) 0.0005(7)
C4 0.0269(9) 0.0274(10) 0.0534(13) -0.0074(9) -0.0094(9) 0.0015(7)
C5 0.0253(9) 0.0208(9) 0.0792(17) -0.0040(10) -0.0087(10) -0.0013(7)
C6 0.0228(9) 0.0235(9) 0.0720(16) 0.0131(10) -0.0008(9) -0.0015(7)
C7 0.0222(8) 0.0318(9) 0.0290(9) 0.0075(8) -0.0012(7) 0.0029(7)
C8 0.0203(8) 0.0204(8) 0.0306(9) 0.0009(7) -0.0023(6) -0.0008(6)
C9 0.0246(8) 0.0182(7) 0.0292(9) -0.0010(7) -0.0006(7) 0.0001(6)
C10 0.0249(8) 0.0251(9) 0.0290(9) -0.0022(7) -0.0034(7) -0.0016(7)
C11 0.0255(8) 0.0278(9) 0.0327(10) -0.0003(8) 0.0027(7) -0.0059(7)
C12 0.0324(10) 0.0317(10) 0.0314(10) 0.0055(8) 0.0006(8) -0.0020(8)
C13 0.0297(9) 0.0322(10) 0.0319(10) 0.0041(8) -0.0067(8) -0.0018(7)
C14 0.0235(8) 0.0246(9) 0.0322(10) 0.0026(7) -0.0026(7) -0.0027(7)

loop_
_atom_type_symbol
_atom_type_description
_atom_type_scat_dispersion_real
_atom_type_scat_dispersion_imag
_atom_type_scat_source
C C 0.0033 0.0016 'International Tables Vol C Tables 4.2.6.8 and 6.1.1.4'
H H 0.0000 0.0000 'International Tables Vol C Tables 4.2.6.8 and 6.1.1.4'
N N 0.0061 0.0033 'International Tables Vol C Tables 4.2.6.8 and 6.1.1.4'
S S 0.1246 0.1234 'International Tables Vol C Tables 4.2.6.8 and 6.1.1.4'
Cl Cl 0.1484 0.1585 'International Tables Vol C Tables 4.2.6.8 and 6.1.1.4'

loop_
_geom_angle_atom_site_label_1
_geom_angle_atom_site_label_2
_geom_angle_atom_site_label_3
_geom_angle
C7 S1 C1 89.08(9)
C7 N1 C8 104.19(15)
C7 N1 C2 114.52(15)
C8 N1 C2 141.03(16)
C8 N2 N3 109.25(14)
C7 N3 N2 105.09(15)
C6 C1 C2 120.3(2)
C6 C1 S1 126.33(16)
C2 C1 S1 113.38(15)
C3 C2 C1 121.34(17)
C3 C2 N1 128.74(16)
C1 C2 N1 109.89(17)
C2 C3 C4 117.88(18)
C2 C3 H3 121.1
C4 C3 H3 121.1
C5 C4 C3 120.9(2)
C5 C4 H4 119.6
C3 C4 H4 119.6
C6 C5 C4 121.25(19)
C6 C5 H5 119.4
C4 C5 H5 119.4
C5 C6 C1 118.36(19)
C5 C6 H6 120.8
C1 C6 H6 120.8
N3 C7 N1 112.39(16)
N3 C7 S1 134.72(15)
N1 C7 S1 112.90(14)
N2 C8 N1 109.08(15)
N2 C8 C9 123.40(15)
N1 C8 C9 127.42(15)
C14 C9 C10 119.87(16)
C14 C9 C8 121.66(16)
C10 C9 C8 118.23(16)
C11 C10 C9 118.91(17)
C11 C10 H10 120.5
C9 C10 H10 120.5
C10 C11 C12 122.00(17)
C10 C11 Cl1 118.53(14)
C12 C11 Cl1 119.46(14)
C11 C12 C13 118.60(17)
C11 C12 H12 120.7
C13 C12 H12 120.7
C14 C13 C12 120.63(17)
C14 C13 H13 119.7
C12 C13 H13 119.7
C13 C14 C9 119.98(17)
C13 C14 H14 120.0
C9 C14 H14 120.0

loop_
_geom_bond_atom_site_label_1
_geom_bond_atom_site_label_2
_geom_bond_distance
Cl1 C11 1.7435(18)
S1 C7 1.7396(19)
S1 C1 1.764(2)
N1 C7 1.368(2)
N1 C8 1.380(2)
N1 C2 1.411(2)
N2 C8 1.313(2)
N2 N3 1.395(2)
N3 C7 1.308(2)
C1 C6 1.389(3)
C1 C2 1.402(3)
C2 C3 1.380(3)
C3 C4 1.392(3)
C3 H3 0.9500
C4 C5 1.391(3)
C4 H4 0.9500
C5 C6 1.378(3)
C5 H5 0.9500
C6 H6 0.9500
C8 C9 1.467(2)
C9 C14 1.394(2)
C9 C10 1.397(2)
C10 C11 1.382(3)
C10 H10 0.9500
C11 C12 1.383(3)
C12 C13 1.391(3)
C12 H12 0.9500
C13 C14 1.385(3)
C13 H13 0.9500
C14 H14 0.9500

loop_
_geom_torsion_atom_site_label_1
_geom_torsion_atom_site_label_2
_geom_torsion_atom_site_label_3
_geom_torsion_atom_site_label_4
_geom_torsion
C8 N2 N3 C7 0.1(2)
C7 S1 C1 C6 176.31(17)
C7 S1 C1 C2 -2.76(14)
C6 C1 C2 C3 -0.5(3)
S1 C1 C2 C3 178.59(14)
C6 C1 C2 N1 -178.70(16)
S1 C1 C2 N1 0.43(18)
C7 N1 C2 C3 -174.92(17)
C8 N1 C2 C3 -2.1(3)
C7 N1 C2 C1 3.1(2)
C8 N1 C2 C1 175.9(2)
C1 C2 C3 C4 0.4(3)
N1 C2 C3 C4 178.19(16)
C2 C3 C4 C5 0.1(3)
C3 C4 C5 C6 -0.4(3)
C4 C5 C6 C1 0.3(3)
C2 C1 C6 C5 0.2(3)
S1 C1 C6 C5 -178.83(15)
N2 N3 C7 N1 0.3(2)
N2 N3 C7 S1 -179.60(15)
C8 N1 C7 N3 -0.6(2)
C2 N1 C7 N3 174.79(15)
C8 N1 C7 S1 179.35(11)
C2 N1 C7 S1 -5.28(19)
C1 S1 C7 N3 -175.6(2)
C1 S1 C7 N1 4.49(14)
N3 N2 C8 N1 -0.47(19)
N3 N2 C8 C9 176.20(16)
C7 N1 C8 N2 0.63(19)
C2 N1 C8 N2 -172.67(19)
C7 N1 C8 C9 -175.87(17)
C2 N1 C8 C9 10.8(3)
N2 C8 C9 C14 -130.81(19)
N1 C8 C9 C14 45.2(3)
N2 C8 C9 C10 43.6(2)
N1 C8 C9 C10 -140.33(17)
C14 C9 C10 C11 0.0(3)
C8 C9 C10 C11 -174.59(16)
C9 C10 C11 C12 -0.5(3)
C9 C10 C11 Cl1 179.64(13)
C10 C11 C12 C13 0.4(3)
Cl1 C11 C12 C13 -179.75(15)
C11 C12 C13 C14 0.3(3)
C12 C13 C14 C9 -0.8(3)
C10 C9 C14 C13 0.7(3)
C8 C9 C14 C13 175.06(17)
